data_7212241
loop_
_publ_author_name
'Constable, Edwin C.'
'Zhang, Guoqi'
'Housecroft, Catherine E.'
'Neuburger, Markus'
'Zampese, Jennifer A.'

_publ_section_title
;
 Host--guest chemistry of a chiral Schiff base copper(ii) complex: can
 chiral information be transferred to the guest cation?
;
_journal_issue 6
_journal_name_full CrystEngComm
_journal_page_first 1764
_journal_paper_doi 10.1039/b922929a
_journal_volume 12
_journal_year 2010
_chemical_absolute_configuration ad
_chemical_formula_moiety 'C24 H28 Cu N2 O4'
_chemical_formula_sum 'C24 H28 Cu N2 O4'
_chemical_formula_weight 472.04
_space_group_IT_number 20
_symmetry_cell_setting orthorhombic
_symmetry_space_group_name_Hall 'C 2c 2'
_symmetry_space_group_name_H-M 'C 2 2 21'
_atom_sites_solution_hydrogens geom
_atom_sites_solution_primary direct
_audit_creation_date 09-05-26
_audit_creation_method CRYSTALS_ver_12.86
_cell_angle_alpha 90
_cell_angle_beta 90
_cell_angle_gamma 90
_cell_formula_units_Z 4
_cell_length_a 15.3209(4)
_cell_length_b 20.8764(4)
_cell_length_c 6.7682(2)
_cell_measurement_reflns_used 9905
_cell_measurement_temperature 123
_cell_measurement_theta_max 0
_cell_measurement_theta_min 0
_cell_volume 2164.78(9)
_computing_cell_refinement 'Apex2 (Bruker AXS, 2006)'
_computing_data_collection 'Apex2 (Bruker AXS, 2006)'
_computing_data_reduction 'Apex2 (Bruker AXS, 2006)'
_computing_molecular_graphics 'CAMERON (Watkin et al., 1996)'
_computing_publication_material 'CRYSTALS (Betteridge et al., 2003)'
_computing_structure_refinement 'CRYSTALS (Betteridge et al., 2003)'
_computing_structure_solution 'SIR92 (Altomare et al., 1994)'
_diffrn_ambient_temperature 123
_diffrn_measured_fraction_theta_full 0.998
_diffrn_measured_fraction_theta_max 0.998
_diffrn_measurement_device 'Bruker Kappa Apex2'
_diffrn_measurement_device_type Area
_diffrn_measurement_method '\f & \w scans'
_diffrn_radiation_monochromator graphite
_diffrn_radiation_type 'Mo K\a'
_diffrn_radiation_wavelength 0.71073
_diffrn_reflns_av_R_equivalents 0.028
_diffrn_reflns_limit_h_max 25
_diffrn_reflns_limit_h_min -25
_diffrn_reflns_limit_k_max 34
_diffrn_reflns_limit_k_min -34
_diffrn_reflns_limit_l_max 11
_diffrn_reflns_limit_l_min -11
_diffrn_reflns_number 84063
_diffrn_reflns_theta_full 35.869
_diffrn_reflns_theta_max 35.869
_diffrn_reflns_theta_min 1.649
_diffrn_standards_number 0
_exptl_absorpt_coefficient_mu 1.043
_exptl_absorpt_correction_T_max 0.83
_exptl_absorpt_correction_T_min 0.80
_exptl_absorpt_correction_type multi-scan
_exptl_absorpt_process_details 'DENZO/SCALEPACK (Otwinowski & Minor, 1997)'
_exptl_crystal_colour orange
_exptl_crystal_density_diffrn 1.448
_exptl_crystal_density_method 'not measured'
_exptl_crystal_description block
_exptl_crystal_F_000 988
_exptl_crystal_size_max 0.28
_exptl_crystal_size_mid 0.21
_exptl_crystal_size_min 0.18
_refine_diff_density_max 1.21
_refine_diff_density_min -0.37
_refine_ls_abs_structure_details 'Flack (1983), 2233 Friedel-pairs'
_refine_ls_abs_structure_Flack 0.001(6)
_refine_ls_extinction_method None
_refine_ls_goodness_of_fit_ref 0.9826
_refine_ls_hydrogen_treatment constr
_refine_ls_matrix_type full
_refine_ls_number_parameters 142
_refine_ls_number_reflns 4538
_refine_ls_number_restraints 0
_refine_ls_R_factor_all 0.0248
_refine_ls_R_factor_gt 0.0229
_refine_ls_shift/su_max 0.003185
_refine_ls_structure_factor_coef F
_refine_ls_weighting_details
;
Method, part 1, Chebychev polynomial, (Watkin, 1994, Prince, 1982)
[weight] = 1.0/[A~0~*T~0~(x)+A~1~*T~1~(x) ... +A~n-1~]*T~n-1~(x)]
where A~i~ are the Chebychev coefficients listed below and x= Fcalc/Fmax
Method = Robust Weighting (Prince, 1982)
W = [weight] * [1-(deltaF/6*sigmaF)^2^]^2^
A~i~ are:
0.215 0.265 0.134 0.387E-01 0.107E-01
;
_refine_ls_weighting_scheme calc
_refine_ls_wR_factor_all 0.0311
_refine_ls_wR_factor_gt 0.0240
_refine_ls_wR_factor_ref 0.0231
_reflns_limit_h_max 25
_reflns_limit_h_min -25
_reflns_limit_k_max 34
_reflns_limit_k_min 0
_reflns_limit_l_max 11
_reflns_limit_l_min 0
_reflns_number_gt 4839
_reflns_number_total 5070
_reflns_threshold_expression I>2.0\s(I)
_oxford_diffrn_Wilson_B_factor 1.35
_oxford_diffrn_Wilson_scale 100.01
_oxford_refine_ls_r_factor_ref 0.0218
_oxford_refine_ls_scale 0.10755(9)
_oxford_reflns_number_all 5061
_oxford_reflns_threshold_expression_ref I>3.0\s(I)
_oxford_structure_analysis_title 'gq67_123k_0ma in C222(1)'
_cod_data_source_file b922929a.txt
_cod_data_source_block gq67_123k
_cod_depositor_comments
;
The following automatic conversions were performed:

'_symmetry_cell_setting' value 'Orthorhombic' changed to
'orthorhombic' according to
/home/saulius/struct/CIF-dictionaries/cif_core.dic dictionary named
'cif_core.dic' version 2.4.2 from 2011-04-26.

Automatic conversion script
Id: cif_fix_values 1891 2012-01-12 08:04:46Z andrius 
;
_cod_original_sg_symbol_H-M 'C 2 2 21 '
_cod_original_formula_sum 'C24 H28 Cu1 N2 O4'
_cod_database_code 7212241

loop_
_symmetry_equiv_pos_as_xyz
x,y,z
x+1/2,y+1/2,z
x,-y,-z
x+1/2,-y+1/2,-z
-x,y,-z+1/2
-x+1/2,y+1/2,-z+1/2
-x,-y,z+1/2
-x+1/2,-y+1/2,z+1/2

loop_
_atom_site_label
_atom_site_type_symbol
_atom_site_fract_x
_atom_site_fract_y
_atom_site_fract_z
_atom_site_U_iso_or_equiv
_atom_site_occupancy
_atom_site_adp_type
_atom_site_refinement_flags_posn
_atom_site_refinement_flags_adp
Cu1 Cu 0.523322(6) 0.0000 0.0000 0.0160 1.0000 Uani S T
O1 O 0.75571(4) 0.12695(3) 0.02879(10) 0.0246 1.0000 Uani . .
O2 O 0.61276(3) 0.06212(2) 0.02007(11) 0.0196 1.0000 Uani . .
N1 N 0.43063(4) 0.06213(3) -0.02793(9) 0.0190 1.0000 Uani . .
C1 C 0.90836(6) 0.11200(5) 0.04376(18) 0.0362 1.0000 Uani . .
C2 C 0.83646(5) 0.16097(4) 0.03187(13) 0.0264 1.0000 Uani . .
C3 C 0.68086(5) 0.16215(3) 0.02323(12) 0.0202 1.0000 Uani . .
C4 C 0.67697(5) 0.22834(4) 0.02413(15) 0.0260 1.0000 Uani . .
C5 C 0.59573(6) 0.25961(4) 0.0151(2) 0.0291 1.0000 Uani . .
C6 C 0.52042(5) 0.22439(3) 0.00307(18) 0.0253 1.0000 Uani . .
C7 C 0.52237(4) 0.15650(3) 0.00125(15) 0.0187 1.0000 Uani . .
C8 C 0.60308(4) 0.12388(3) 0.01544(15) 0.0172 1.0000 Uani . .
C9 C 0.44025(4) 0.12349(4) -0.01979(14) 0.0203 1.0000 Uani . .
C10 C 0.34553(5) 0.03058(4) -0.06307(11) 0.0208 1.0000 Uani . .
C11 C 0.26451(5) 0.07096(4) -0.02290(15) 0.0277 1.0000 Uani . .
C12 C 0.18335(6) 0.03048(6) -0.06266(17) 0.0355 1.0000 Uani . .
H11 H 0.9639 0.1345 0.0461 0.0558 1.0000 Uiso R .
H12 H 0.9082 0.0837 -0.0705 0.0564 1.0000 Uiso R .
H13 H 0.9013 0.0875 0.1660 0.0561 1.0000 Uiso R .
H21 H 0.8381 0.1888 0.1508 0.0336 1.0000 Uiso R .
H22 H 0.8420 0.1873 -0.0868 0.0343 1.0000 Uiso R .
H41 H 0.7306 0.2536 0.0327 0.0323 1.0000 Uiso R .
H51 H 0.5927 0.3052 0.0214 0.0362 1.0000 Uiso R .
H61 H 0.4642 0.2454 -0.0049 0.0316 1.0000 Uiso R .
H91 H 0.3856 0.1473 -0.0325 0.0256 1.0000 Uiso R .
H101 H 0.3423 0.0187 -0.2029 0.0310 1.0000 Uiso R .
H111 H 0.2644 0.1088 -0.1125 0.0353 1.0000 Uiso R .
H112 H 0.2642 0.0849 0.1120 0.0358 1.0000 Uiso R .
H121 H 0.1303 0.0554 -0.0370 0.0443 1.0000 Uiso R .
H122 H 0.1828 0.0182 -0.2044 0.0448 1.0000 Uiso R .

loop_
_atom_site_aniso_label
_atom_site_aniso_U_11
_atom_site_aniso_U_22
_atom_site_aniso_U_33
_atom_site_aniso_U_23
_atom_site_aniso_U_13
_atom_site_aniso_U_12
Cu1 0.01197(4) 0.01911(4) 0.01688(5) 0.00056(6) 0.0000 0.0000
O1 0.01598(19) 0.0217(2) 0.0360(4) 0.0014(2) -0.0031(2) -0.00281(15)
O2 0.01498(17) 0.01746(18) 0.0262(3) 0.0004(2) -0.0011(2) 0.00057(13)
N1 0.01409(19) 0.0252(2) 0.0178(3) 0.0019(2) 0.00021(18) 0.00158(17)
C1 0.0186(3) 0.0345(4) 0.0555(7) 0.0008(4) -0.0062(3) -0.0046(3)
C2 0.0194(3) 0.0267(3) 0.0332(5) 0.0020(3) -0.0038(3) -0.0072(2)
C3 0.0202(2) 0.0196(2) 0.0207(4) 0.0008(2) -0.0017(2) -0.00111(18)
C4 0.0280(3) 0.0193(2) 0.0308(5) 0.0008(3) -0.0032(3) -0.0018(2)
C5 0.0319(3) 0.0195(3) 0.0358(5) -0.0006(4) -0.0015(4) 0.0018(2)
C6 0.0268(3) 0.0211(2) 0.0279(3) 0.0007(4) 0.0007(5) 0.0056(2)
C7 0.0189(2) 0.0202(2) 0.0172(2) 0.0007(3) 0.0009(4) 0.00313(17)
C8 0.0175(2) 0.0187(2) 0.0153(3) 0.0001(3) -0.0006(2) 0.00057(16)
C9 0.0171(2) 0.0250(3) 0.0187(4) 0.0009(3) 0.0003(2) 0.00445(18)
C10 0.0137(2) 0.0306(4) 0.0181(3) 0.0013(2) -0.0006(2) 0.0012(2)
C11 0.0147(2) 0.0365(3) 0.0318(4) 0.0030(3) 0.0005(3) 0.0046(2)
C12 0.0146(3) 0.0484(6) 0.0436(5) 0.0066(4) -0.0034(3) 0.0012(3)

loop_
_atom_type_symbol
_atom_type_scat_dispersion_real
_atom_type_scat_dispersion_imag
_atom_type_scat_Cromer_Mann_a1
_atom_type_scat_Cromer_Mann_b1
_atom_type_scat_Cromer_Mann_a2
_atom_type_scat_Cromer_Mann_b2
_atom_type_scat_Cromer_Mann_a3
_atom_type_scat_Cromer_Mann_b3
_atom_type_scat_Cromer_Mann_a4
_atom_type_scat_Cromer_Mann_b4
_atom_type_scat_Cromer_Mann_c
_atom_type_scat_source
C 0.0033 0.0016 2.3100 20.8439 1.0200 10.2075 1.5886 0.5687 0.8650 51.6512 0.2156 'International Tables Vol C 4.2.6.8 and 6.1.1.4'
H 0.0000 0.0000 0.4930 10.5109 0.3229 26.1257 0.1402 3.1424 0.0408 57.7998 0.0030 'International Tables Vol C 4.2.6.8 and 6.1.1.4'
N 0.0061 0.0033 12.2126 0.0057 3.1322 9.8933 2.0125 28.9975 1.1663 0.5826 -11.5290 'International Tables Vol C 4.2.6.8 and 6.1.1.4'
O 0.0106 0.0060 3.0485 13.2771 2.2868 5.7011 1.5463 0.3239 0.8670 32.9089 0.2508 'International Tables Vol C 4.2.6.8 and 6.1.1.4'
Cu 0.3201 1.2651 13.3380 3.5828 7.1676 0.2470 5.6158 11.3966 1.6735 64.8126 1.1910 'International Tables Vol C 4.2.6.8 and 6.1.1.4'

loop_
_geom_angle_atom_site_label_1
_geom_angle_site_symmetry_1
_geom_angle_atom_site_label_2
_geom_angle_atom_site_label_3
_geom_angle_site_symmetry_3
_geom_angle
_geom_angle_publ_flag
N1 3_555 Cu1 O2 3_555 94.54(3) yes
N1 3_555 Cu1 O2 . 170.21(3) yes
O2 3_555 Cu1 O2 . 87.16(3) yes
N1 3_555 Cu1 N1 . 85.41(4) yes
O2 3_555 Cu1 N1 . 170.21(3) yes
O2 . Cu1 N1 . 94.54(3) yes
C2 . O1 C3 . 117.50(6) yes
Cu1 . O2 C8 . 126.62(5) yes
Cu1 . N1 C9 . 125.31(5) yes
Cu1 . N1 C10 . 111.38(5) yes
C9 . N1 C10 . 123.31(6) yes
C2 . C1 H11 . 108.3 no
C2 . C1 H12 . 111.6 no
H11 . C1 H12 . 108.0 no
C2 . C1 H13 . 108.7 no
H11 . C1 H13 . 109.6 no
H12 . C1 H13 . 110.7 no
C1 . C2 O1 . 107.29(7) yes
C1 . C2 H21 . 109.6 no
O1 . C2 H21 . 109.0 no
C1 . C2 H22 . 111.2 no
O1 . C2 H22 . 110.1 no
H21 . C2 H22 . 109.6 no
O1 . C3 C4 . 125.10(7) yes
O1 . C3 C8 . 113.55(6) yes
C4 . C3 C8 . 121.35(7) yes
C3 . C4 C5 . 120.11(7) yes
C3 . C4 H41 . 120.2 no
C5 . C4 H41 . 119.7 no
C4 . C5 C6 . 119.90(7) yes
C4 . C5 H51 . 120.3 no
C6 . C5 H51 . 119.8 no
C5 . C6 C7 . 121.26(6) yes
C5 . C6 H61 . 120.6 no
C7 . C6 H61 . 118.2 no
C6 . C7 C8 . 119.94(6) yes
C6 . C7 C9 . 117.41(6) yes
C8 . C7 C9 . 122.64(6) yes
C3 . C8 C7 . 117.39(6) yes
C3 . C8 O2 . 117.19(6) yes
C7 . C8 O2 . 125.41(6) yes
C7 . C9 N1 . 125.34(6) yes
C7 . C9 H91 . 120.8 no
N1 . C9 H91 . 113.8 no
C10 3_555 C10 N1 . 106.30(5) yes
C10 3_555 C10 C11 . 111.13(6) yes
N1 . C10 C11 . 116.26(7) yes
C10 3_555 C10 H101 . 109.1 no
N1 . C10 H101 . 108.2 no
C11 . C10 H101 . 105.8 no
C10 . C11 C12 . 108.99(8) yes
C10 . C11 H111 . 109.3 no
C12 . C11 H111 . 109.3 no
C10 . C11 H112 . 110.0 no
C12 . C11 H112 . 109.4 no
H111 . C11 H112 . 109.9 no
C12 3_555 C12 C11 . 111.26(7) yes
C12 3_555 C12 H121 . 110.1 no
C11 . C12 H121 . 110.5 no
C12 3_555 C12 H122 . 108.7 no
C11 . C12 H122 . 108.6 no
H121 . C12 H122 . 107.5 no

loop_
_geom_bond_atom_site_label_1
_geom_bond_atom_site_label_2
_geom_bond_site_symmetry_2
_geom_bond_distance
_geom_bond_publ_flag
Cu1 N1 3_555 1.9326(6) yes
Cu1 O2 3_555 1.8914(5) yes
Cu1 O2 . 1.8914(5) yes
Cu1 N1 . 1.9326(6) yes
O1 C2 . 1.4267(9) yes
O1 C3 . 1.3624(9) yes
O2 C8 . 1.2982(8) yes
N1 C9 . 1.2906(10) yes
N1 C10 . 1.4799(10) yes
C1 C2 . 1.5051(14) yes
C1 H11 . 0.972 no
C1 H12 . 0.974 no
C1 H13 . 0.979 no
C2 H21 . 0.993 no
C2 H22 . 0.977 no
C3 C4 . 1.3831(11) yes
C3 C8 . 1.4357(9) yes
C4 C5 . 1.4067(12) yes
C4 H41 . 0.978 no
C5 C6 . 1.3706(11) yes
C5 H51 . 0.955 no
C6 C7 . 1.4176(9) yes
C6 H61 . 0.968 no
C7 C8 . 1.4150(9) yes
C7 C9 . 1.4416(10) yes
C9 H91 . 0.977 no
C10 C10 3_555 1.5361(16) yes
C10 C11 . 1.5248(11) yes
C10 H101 . 0.979 no
C11 C12 . 1.5273(14) yes
C11 H111 . 0.997 no
C11 H112 . 0.958 no
C12 C12 3_555 1.529(2) yes
C12 H121 . 0.980 no
C12 H122 . 0.993 no

loop_
_geom_hbond_atom_site_label_D
_geom_hbond_atom_site_label_H
_geom_hbond_atom_site_label_A
_geom_hbond_site_symmetry_A
_geom_hbond_angle_DHA
_geom_hbond_distance_DH
_geom_hbond_distance_HA
_geom_hbond_distance_DA
_geom_hbond_publ_flag
C10 H101 O2 5_654 138 0.98 2.43 3.2263(12) yes
